data_1554847
loop_
_publ_author_name
'Devillard, Marc'
'Regnier, Vianney'
'Pecaut, Jacques'
'Martin, David'

_publ_section_title
;
 Stable dicationic dioxoliums and fate of their dioxolyl radicals
;
_journal_issue 18
_journal_name_full 'Organic Chemistry Frontiers'
_journal_page_first 3184
_journal_paper_doi 10.1039/C9QO00298G
_journal_volume 6
_journal_year 2019
_chemical_formula_moiety 'C22 H35 N3 O2, 1(F6 P1), 1(C F3 O3 S), 1.5(C2 H3 N)'
_chemical_formula_sum 'C26 H39.5 F9 N4.5 O5 P S'
_chemical_formula_weight 729.15
_chemical_name_common 6c
_space_group_crystal_system triclinic
_space_group_IT_number 2
_space_group_name_Hall '-P 1'
_space_group_name_H-M_alt 'P -1'
_atom_sites_solution_hydrogens mixed
_atom_sites_solution_primary dual
_audit_creation_date 2018-07-26
_audit_creation_method
;
Olex2 1.2-ac21
(compiled 2015.09.16 svn.r134, GUI svn.r4998)
;
_audit_update_record
;
2019-02-21 deposited with the CCDC.	2019-03-18 downloaded from the CCDC.
;
_cell_angle_alpha 107.620(4)
_cell_angle_beta 93.413(3)
_cell_angle_gamma 109.731(4)
_cell_formula_units_Z 2
_cell_length_a 10.7516(4)
_cell_length_b 12.0558(6)
_cell_length_c 14.8348(6)
_cell_measurement_reflns_used 4273
_cell_measurement_temperature 150.00(14)
_cell_measurement_theta_max 29.2870
_cell_measurement_theta_min 2.9270
_cell_volume 1696.80(14)
_computing_cell_refinement 'CrysAlisPro 1.171.38.46 (Rigaku OD, 2015)'
_computing_data_collection 'CrysAlisPro 1.171.38.46 (Rigaku OD, 2015)'
_computing_data_reduction 'CrysAlisPro 1.171.38.46 (Rigaku OD, 2015)'
_computing_molecular_graphics 'Olex2 (Dolomanov et al., 2009)'
_computing_publication_material 'Olex2 (Dolomanov et al., 2009)'
_computing_structure_refinement 'ShelXL (Sheldrick, 2008)'
_computing_structure_solution 'ShelXT (Sheldrick, 2015)'
_diffrn_ambient_environment N~2~
_diffrn_ambient_temperature 150.00(14)
_diffrn_detector 'CCD plate'
_diffrn_detector_area_resol_mean 15.9653
_diffrn_detector_type Sapphire3
_diffrn_measured_fraction_theta_full 0.982
_diffrn_measured_fraction_theta_max 0.983
_diffrn_measurement_details
;
List of Runs (angles in degrees, time in seconds):

  # Type    Start    End  Width  t~exp~   \w     \q     \k     \f   Frames
#--------------------------------------------------------------------------
  1  \w    -68.00  22.00   1.00   10.00    --   -0.62 -64.00 177.00   90
  2  \w    -13.00  77.00   1.00   60.00    --   55.51 -57.00-120.00   90
  3  \w    -13.00  77.00   1.00   60.00    --   55.51 -57.00  90.00   90
  4  \w     25.00 126.00   1.00   60.00    --   55.51  77.00   0.00  101
  5  \w    -16.00  97.00   1.00   60.00    --   55.51 -99.00  60.00  113
  6  \w     -3.00 113.00   1.00   60.00    --   55.51-125.00-120.00  116
  7  \w    -17.00 128.00   1.00   60.00    --   55.51   0.00   0.00  145
  8  \w    -77.00 -47.00   1.00   10.00    --   -0.62 178.00 -60.00   30
;
_diffrn_measurement_device 'four-circle diffractometer'
_diffrn_measurement_device_type 'Xcalibur, Sapphire3'
_diffrn_measurement_method '\w scans'
_diffrn_orient_matrix_type 'CrysAlisPro convention (1999,Acta A55,543-557)'
_diffrn_orient_matrix_UB_11 -0.0191430000
_diffrn_orient_matrix_UB_12 0.0525933000
_diffrn_orient_matrix_UB_13 0.0157348000
_diffrn_orient_matrix_UB_21 -0.0320110000
_diffrn_orient_matrix_UB_22 -0.0231831000
_diffrn_orient_matrix_UB_23 0.0346078000
_diffrn_orient_matrix_UB_31 0.0607126000
_diffrn_orient_matrix_UB_32 0.0335579000
_diffrn_orient_matrix_UB_33 0.0339997000
_diffrn_radiation_monochromator graphite
_diffrn_radiation_probe x-ray
_diffrn_radiation_type MoK\a
_diffrn_radiation_wavelength 0.71073
_diffrn_reflns_av_R_equivalents 0.0356
_diffrn_reflns_av_unetI/netI 0.0333
_diffrn_reflns_Laue_measured_fraction_full 0.982
_diffrn_reflns_Laue_measured_fraction_max 0.983
_diffrn_reflns_limit_h_max 13
_diffrn_reflns_limit_h_min -13
_diffrn_reflns_limit_k_max 14
_diffrn_reflns_limit_k_min -15
_diffrn_reflns_limit_l_max 18
_diffrn_reflns_limit_l_min -17
_diffrn_reflns_number 19002
_diffrn_reflns_point_group_measured_fraction_full 0.982
_diffrn_reflns_point_group_measured_fraction_max 0.983
_diffrn_reflns_theta_full 26.000
_diffrn_reflns_theta_max 26.366
_diffrn_reflns_theta_min 2.046
_diffrn_source 'fine-focus sealed X-ray tube'
_diffrn_source_type 'Enhance (Mo) X-ray Source'
_exptl_absorpt_coefficient_mu 0.233
_exptl_absorpt_correction_T_max 0.994
_exptl_absorpt_correction_T_min 0.972
_exptl_absorpt_correction_type analytical
_exptl_absorpt_process_details
;
CrysAlisPro 1.171.38.46 (Rigaku Oxford Diffraction, 2015)
Analytical numeric absorption correction using a multifaceted crystal
			model based on expressions derived by R.C. Clark & J.S. Reid.
(Clark, R. C. & Reid, J. S. (1995). Acta Cryst. A51, 887-897)
Empirical absorption correction using spherical harmonics,
 implemented in SCALE3 ABSPACK scaling algorithm.
;
_exptl_crystal_colour 'translucent light yellow'
_exptl_crystal_density_diffrn 1.427
_exptl_crystal_description plate
_exptl_crystal_F_000 758
_exptl_crystal_size_max 0.542
_exptl_crystal_size_mid 0.348
_exptl_crystal_size_min 0.096
_refine_diff_density_max 0.499
_refine_diff_density_min -0.446
_refine_diff_density_rms 0.055
_refine_ls_extinction_method none
_refine_ls_goodness_of_fit_ref 1.040
_refine_ls_hydrogen_treatment mixed
_refine_ls_matrix_type full
_refine_ls_number_parameters 693
_refine_ls_number_reflns 6815
_refine_ls_number_restraints 632
_refine_ls_restrained_S_all 1.102
_refine_ls_R_factor_all 0.0828
_refine_ls_R_factor_gt 0.0612
_refine_ls_shift/su_max 0.000
_refine_ls_shift/su_mean 0.000
_refine_ls_structure_factor_coef Fsqd
_refine_ls_weighting_details 'w=1/[\s^2^(Fo^2^)+(0.0837P)^2^+1.4357P] where P=(Fo^2^+2Fc^2^)/3'
_refine_ls_weighting_scheme calc
_refine_ls_wR_factor_gt 0.1572
_refine_ls_wR_factor_ref 0.1736
_reflns_Friedel_coverage 0.000
_reflns_number_gt 5151
_reflns_number_total 6815
_reflns_threshold_expression 'I > 2\s(I)'
_cod_data_source_file c9qo00298g2.cif
_cod_data_source_block 6c
_cod_original_cell_volume 1696.78(13)
_cod_original_formula_sum 'C26 H39.50 F9 N4.50 O5 P S'
_cod_database_code 1554847
_chemical_oxdiff_formula 'C30 H50 N3 O2 P F6'
_shelx_space_group_comment
;
The symmetry employed for this shelxl refinement is uniquely defined
by the following loop, which should always be used as a source of
symmetry information in preference to the above space-group names.
They are only intended as comments.
;
_reflns_odcompleteness_completeness 98.82
_reflns_odcompleteness_iscentric 1
_reflns_odcompleteness_theta 30.44
_olex2_refinement_description
;
1. Fixed Uiso
 At 1.5 times of:
  All C(H,H,H) groups, All C(H,H,H,H,H,H) groups
2. Uiso/Uaniso restraints and constraints
N31 \\sim C31 \\sim N32 \\sim C32 \\sim C33 \\sim N33 \\sim C35 \\sim C36:
within 1.7A with sigma of 0.01 and sigma for terminal atoms of 0.01
P1 \\sim F1 \\sim F2 \\sim F3 \\sim F4 \\sim F5 \\sim F6 \\sim S3 \\sim F1S3
\\sim F2S3 \\sim F3S3 \\sim O1S3 \\sim O2S3 \\sim O3S3 \\sim C3S: within 1.7A
with sigma of 0.01 and sigma for terminal atoms of 0.01
S2 \\sim O1S2 \\sim O2S2 \\sim O3S2 \\sim C2S \\sim F1S2 \\sim F2S2 \\sim F3S2
\\sim S1 \\sim O1S1 \\sim O2S1 \\sim O3S1 \\sim C1S \\sim F1S1 \\sim F2S1 \\sim
F3S1 \\sim P2 \\sim F11 \\sim F12 \\sim F13 \\sim F14 \\sim F15 \\sim F16:
within 1.7A with sigma of 0.01 and sigma for terminal atoms of 0.01
3. Others
 1*[Sof(S1)+Sof(F1S1)+Sof(F2S1)+Sof(F3S1)+Sof(O1S1)+Sof(O2S1)+Sof(O3S1)+
 Sof(C1S)]+1*[Sof(S2)+Sof(F1S2)+Sof(F2S2)+Sof(F3S2)+Sof(O1S2)+Sof(O2S2)+
 Sof(O3S2)+Sof(C2S)]+1*[Sof(P2)+Sof(F11)+Sof(F12)+Sof(F13)+Sof(F14)+Sof(F15)+
 Sof(F16)]=1 with esd of 0.000001
 1*[Sof(P1)+Sof(F1)+Sof(F2)+Sof(F3)+Sof(F4)+Sof(F5)+Sof(F6)+Sof(S3)+Sof(F1S3)+
 Sof(F2S3)+Sof(F3S3)+Sof(O1S3)+Sof(O2S3)+Sof(O3S3)+Sof(C3S)]+1*[Sof(P2)+
 Sof(F11)+Sof(F12)+Sof(F13)+Sof(F14)+Sof(F15)+Sof(F16)]=1 with esd of 0.000001
 Sof(S1)=Sof(F1S1)=Sof(F2S1)=Sof(F3S1)=Sof(O1S1)=Sof(O2S1)=Sof(O3S1)=Sof(C1S)=
 FVAR(1)
 Sof(S3)=Sof(F1S3)=Sof(F2S3)=Sof(F3S3)=Sof(O1S3)=Sof(O2S3)=Sof(O3S3)=Sof(C3S)=
 1-FVAR(2)
 Sof(P1)=Sof(F1)=Sof(F2)=Sof(F3)=Sof(F4)=Sof(F5)=Sof(F6)=FVAR(2)
 Sof(N31)=Sof(C31)=Sof(H33D)=Sof(H33E)=Sof(H33F)=1-FVAR(3)
 Sof(N32)=Sof(C32)=Sof(H33A)=Sof(H33B)=Sof(H33C)=FVAR(3)
 Sof(S2)=Sof(F1S2)=Sof(F2S2)=Sof(F3S2)=Sof(O1S2)=Sof(O2S2)=Sof(O3S2)=Sof(C2S)=
 FVAR(4)
 Sof(P2)=Sof(F11)=Sof(F12)=Sof(F13)=Sof(F14)=Sof(F15)=Sof(F16)=FVAR(5)
 Fixed Sof: N33(0.5) C35(0.5) C36(0.5) H36A(0.5) H36B(0.5) H36C(0.5)
4.a :
 P1(F1,F2,F3,F4,F5,F6), S3(F1S3,F2S3,F3S3,O1S3,O2S3,O3S3,C3S), S1(F1S1,F2S1,
 F3S1,O1S1,O2S1,O3S1,C1S), S2(F1S2,F2S2,F3S2,O1S2,O2S2,O3S2,C2S), P2(F11,F12,
 F13,F14,F15,F16)
4.b Idealised Me refined as rotating group:
 C21(H21A,H21B,H21C), C33(H33D,H33E,H33F), C33(H33A,H33B,H33C), C36(H36A,H36B,
 H36C), C20(H20A,H20B,H20C), C19(H19A,H19B,H19C)
;
_shelx_shelxl_version_number 2016/6
_olex2_date_sample_data_collection 2018-07-25
_olex2_submission_special_instructions 'No special instructions were received'
_oxdiff_exptl_absorpt_empirical_details
;
Empirical correction (ABSPACK) includes:
- Absorption correction using spherical harmonics
- Frame scaling
;
_oxdiff_exptl_absorpt_empirical_full_max 1.078
_oxdiff_exptl_absorpt_empirical_full_min 0.930

loop_
_space_group_symop_operation_xyz
'x, y, z'
'-x, -y, -z'

loop_
_atom_site_label
_atom_site_type_symbol
_atom_site_fract_x
_atom_site_fract_y
_atom_site_fract_z
_atom_site_U_iso_or_equiv
_atom_site_adp_type
_atom_site_occupancy
_atom_site_site_symmetry_order
_atom_site_calc_flag
_atom_site_refinement_flags_posn
_atom_site_refinement_flags_adp
_atom_site_refinement_flags_occupancy
_atom_site_disorder_assembly
_atom_site_disorder_group
O1 O 0.30850(16) 0.80358(16) 0.24633(11) 0.0277(4) Uani 1 1 d . . . . .
O2 O 0.44835(15) 0.73402(15) 0.17130(11) 0.0271(4) Uani 1 1 d . . . . .
N1 N 0.0723(2) 0.8233(2) 0.15822(15) 0.0340(5) Uani 1 1 d . . . . .
N2 N 0.2223(2) 0.9249(2) 0.07442(15) 0.0317(5) Uani 1 1 d . . . . .
N3 N 0.3870(2) 0.7161(2) 0.01361(15) 0.0320(5) Uani 1 1 d . . . . .
C1 C 0.4084(2) 0.7671(2) 0.25447(17) 0.0274(5) Uani 1 1 d . . . . .
C2 C 0.2828(2) 0.7988(2) 0.15073(16) 0.0274(5) Uani 1 1 d . . . . .
C3 C 0.3687(2) 0.7512(2) 0.10347(17) 0.0267(5) Uani 1 1 d . . . . .
C4 C 0.1882(2) 0.8510(2) 0.12642(16) 0.0275(5) Uani 1 1 d . . . . .
C5 C 0.0126(3) 0.7088(4) 0.1800(2) 0.0462(7) Uani 1 1 d . . . . .
H5A H 0.017(4) 0.734(4) 0.248(3) 0.061(11) Uiso 1 1 d . . . . .
H5B H 0.059(4) 0.658(3) 0.160(2) 0.045(9) Uiso 1 1 d . . . . .
H5C H -0.079(4) 0.671(4) 0.144(3) 0.055(10) Uiso 1 1 d . . . . .
C6 C -0.0067(3) 0.9039(4) 0.1733(2) 0.0499(8) Uani 1 1 d . . . . .
H6A H 0.044(4) 0.986(4) 0.173(2) 0.049(10) Uiso 1 1 d . . . . .
H6B H -0.084(4) 0.873(3) 0.121(3) 0.054(9) Uiso 1 1 d . . . . .
H6C H -0.025(4) 0.913(4) 0.235(3) 0.055(10) Uiso 1 1 d . . . . .
C7 C 0.1241(3) 0.9385(3) 0.0092(3) 0.0425(7) Uani 1 1 d . . . . .
H7A H 0.039(4) 0.872(3) 0.001(2) 0.043(8) Uiso 1 1 d . . . . .
H7B H 0.128(4) 1.020(4) 0.033(2) 0.049(9) Uiso 1 1 d . . . . .
H7C H 0.152(4) 0.928(3) -0.050(3) 0.047(9) Uiso 1 1 d . . . . .
C8 C 0.3620(3) 0.9971(3) 0.0734(3) 0.0448(7) Uani 1 1 d . . . . .
H8A H 0.417(4) 0.999(3) 0.125(3) 0.048(9) Uiso 1 1 d . . . . .
H8B H 0.369(3) 1.081(4) 0.076(2) 0.048(9) Uiso 1 1 d . . . . .
H8C H 0.388(4) 0.963(4) 0.012(3) 0.072(12) Uiso 1 1 d . . . . .
C9 C 0.2759(4) 0.6786(4) -0.0650(2) 0.0460(7) Uani 1 1 d . . . . .
H9A H 0.204(4) 0.678(3) -0.046(3) 0.047(9) Uiso 1 1 d . . . . .
H9B H 0.303(6) 0.728(6) -0.100(4) 0.100(17) Uiso 1 1 d . . . . .
H9C H 0.269(5) 0.592(5) -0.108(3) 0.086(14) Uiso 1 1 d . . . . .
C10 C 0.4997(3) 0.6773(3) -0.0103(2) 0.0394(6) Uani 1 1 d . . . . .
H10A H 0.574(4) 0.727(3) 0.037(3) 0.045(9) Uiso 1 1 d . . . . .
H10B H 0.474(3) 0.594(4) -0.018(2) 0.045(9) Uiso 1 1 d . . . . .
H10C H 0.521(4) 0.694(3) -0.069(3) 0.053(9) Uiso 1 1 d . . . . .
C11 C 0.4662(2) 0.7606(2) 0.34109(17) 0.0288(5) Uani 1 1 d . . . . .
C12 C 0.5673(3) 0.7096(2) 0.34050(19) 0.0349(6) Uani 1 1 d . . . . .
C13 C 0.6161(3) 0.7013(3) 0.4263(2) 0.0416(7) Uani 1 1 d . . . . .
H13 H 0.681(4) 0.667(4) 0.423(3) 0.055(10) Uiso 1 1 d . . . . .
C14 C 0.5706(3) 0.7403(3) 0.5113(2) 0.0407(6) Uani 1 1 d . . . . .
C15 C 0.4739(3) 0.7935(3) 0.5103(2) 0.0403(6) Uani 1 1 d . . . . .
H15 H 0.442(3) 0.829(3) 0.570(2) 0.043(8) Uiso 1 1 d . . . . .
C16 C 0.4207(3) 0.8056(3) 0.42814(18) 0.0345(6) Uani 1 1 d . . . . .
C17 C 0.6258(4) 0.6645(4) 0.2535(2) 0.0508(8) Uani 1 1 d . . . . .
H17A H 0.667(4) 0.728(4) 0.224(3) 0.058(11) Uiso 1 1 d . . . . .
H17B H 0.565(4) 0.601(4) 0.203(3) 0.051(9) Uiso 1 1 d . . . . .
H17C H 0.685(4) 0.632(4) 0.267(3) 0.060(10) Uiso 1 1 d . . . . .
C18 C 0.6244(4) 0.7300(3) 0.6057(2) 0.0501(8) Uani 1 1 d . . . . .
P1 P 0.19491(8) 0.39765(8) 0.11237(6) 0.0306(3) Uani 0.7700(15) 1 d . U P A 1
F1 F 0.0553(2) 0.3745(2) 0.0496(2) 0.0698(12) Uani 0.7700(15) 1 d G U P A 1
F2 F 0.3343(2) 0.4206(2) 0.1742(2) 0.0704(10) Uani 0.7700(15) 1 d G U P A 1
F3 F 0.1977(3) 0.52789(18) 0.18207(16) 0.0583(9) Uani 0.7700(15) 1 d G U P A 1
F4 F 0.2738(3) 0.4681(2) 0.04531(18) 0.0754(12) Uani 0.7700(15) 1 d G U P A 1
F5 F 0.1942(3) 0.26844(18) 0.04213(15) 0.0629(9) Uani 0.7700(15) 1 d G U P A 1
F6 F 0.1142(3) 0.3262(2) 0.17778(18) 0.0768(12) Uani 0.7700(15) 1 d G U P A 1
C22 C 0.3208(4) 0.8693(4) 0.4371(2) 0.0500(8) Uani 1 1 d . . . . .
H22A H 0.346(3) 0.941(3) 0.411(2) 0.046(9) Uiso 1 1 d . . . . .
H22B H 0.309(4) 0.894(4) 0.502(3) 0.058(10) Uiso 1 1 d . . . . .
H22C H 0.232(4) 0.805(4) 0.401(3) 0.064(11) Uiso 1 1 d . . . . .
C21 C 0.5044(5) 0.6646(5) 0.6488(3) 0.0823(13) Uani 1 1 d . . . . .
H21A H 0.443360 0.707978 0.654854 0.123 Uiso 1 1 calc GR . . . .
H21B H 0.537087 0.666355 0.711074 0.123 Uiso 1 1 calc GR . . . .
H21C H 0.458519 0.579173 0.607205 0.123 Uiso 1 1 calc GR . . . .
S3 S 0.1739(3) 0.4359(3) 0.0882(3) 0.0421(8) Uani 0.2300(15) 1 d . U P A 2
F1S3 F 0.1388(12) 0.3011(12) 0.1969(7) 0.089(4) Uani 0.2300(15) 1 d G U P A 2
F2S3 F 0.2078(12) 0.2317(9) 0.0708(7) 0.080(3) Uani 0.2300(15) 1 d G U P A 2
F3S3 F 0.3414(10) 0.3883(10) 0.1868(9) 0.090(4) Uani 0.2300(15) 1 d G U P A 2
O1S3 O 0.2687(9) 0.4591(9) 0.0278(7) 0.063(3) Uani 0.2300(15) 1 d G U P A 2
O2S3 O 0.1880(11) 0.5396(7) 0.1712(5) 0.042(2) Uani 0.2300(15) 1 d G U P A 2
O3S3 O 0.0413(7) 0.3625(7) 0.0403(8) 0.061(4) Uani 0.2300(15) 1 d G U P A 2
C3S C 0.2182(7) 0.3345(7) 0.1373(4) 0.059(2) Uani 0.2300(15) 1 d G U P A 2
N31 N -0.0909(10) 0.6119(10) 0.3858(6) 0.105(3) Uani 0.637(11) 1 d . U P B 2
C31 C -0.0172(13) 0.5617(13) 0.3845(9) 0.088(2) Uani 0.637(11) 1 d . U P B 2
N32 N -0.1625(19) 0.5208(17) 0.3288(12) 0.107(3) Uani 0.363(11) 1 d . U P B 1
C32 C -0.071(3) 0.520(2) 0.3520(17) 0.093(4) Uani 0.363(11) 1 d . U P B 1
C33 C 0.0843(7) 0.5194(7) 0.3895(5) 0.1085(18) Uani 1 1 d . U . . .
H33D H 0.048781 0.429331 0.363730 0.163 Uiso 0.637(11) 1 calc GR . P B 2
H33E H 0.126899 0.547049 0.455325 0.163 Uiso 0.637(11) 1 calc GR . P B 2
H33F H 0.149011 0.551781 0.352840 0.163 Uiso 0.637(11) 1 calc GR . P B 2
H33A H 0.134725 0.517603 0.338109 0.163 Uiso 0.363(11) 1 calc GR . P B 1
H33B H 0.072166 0.446566 0.407115 0.163 Uiso 0.363(11) 1 calc GR . P B 1
H33C H 0.132231 0.593636 0.443977 0.163 Uiso 0.363(11) 1 calc GR . P B 1
N33 N -0.0085(13) 1.1308(13) 0.5894(8) 0.128(4) Uani 0.5 1 d . U P C -1
C35 C 0.028(2) 1.058(3) 0.546(2) 0.115(5) Uani 0.5 1 d . U P C -1
C36 C 0.0212(18) 0.952(3) 0.4722(16) 0.098(4) Uani 0.5 1 d . U P C -1
H36A H 0.033810 0.892465 0.498431 0.147 Uiso 0.5 1 calc GR . P C -1
H36B H 0.090330 0.975639 0.435806 0.147 Uiso 0.5 1 calc GR . P C -1
H36C H -0.065065 0.915974 0.431063 0.147 Uiso 0.5 1 calc GR . P C -1
S1 S 0.6833(2) 1.0441(3) 0.22530(17) 0.0329(6) Uani 0.459(2) 1 d . U P D 1
F1S1 F 0.9429(3) 1.1687(4) 0.2815(3) 0.0673(15) Uani 0.459(2) 1 d G U P D 1
F2S1 F 0.8233(5) 1.2263(4) 0.3819(3) 0.071(2) Uani 0.459(2) 1 d G U P D 1
F3S1 F 0.8528(4) 1.0527(4) 0.3635(3) 0.0707(13) Uani 0.459(2) 1 d G U P D 1
O1S1 O 0.5786(3) 1.0087(5) 0.2787(3) 0.041(2) Uani 0.459(2) 1 d G U P D 1
O2S1 O 0.7134(4) 0.9422(4) 0.1622(2) 0.0507(16) Uani 0.459(2) 1 d G U P D 1
O3S1 O 0.6802(4) 1.1376(4) 0.1858(3) 0.0596(18) Uani 0.459(2) 1 d G U P D 1
C1S C 0.8316(3) 1.1267(3) 0.31785(19) 0.0539(14) Uani 0.459(2) 1 d G U P D 1
C20 C 0.6948(5) 0.8618(4) 0.6786(2) 0.0682(11) Uani 1 1 d . . . . .
H20A H 0.768705 0.907899 0.654582 0.102 Uiso 1 1 calc GR . . . .
H20B H 0.727765 0.856850 0.738248 0.102 Uiso 1 1 calc GR . . . .
H20C H 0.632519 0.903676 0.688778 0.102 Uiso 1 1 calc GR . . . .
S2 S 0.6897(4) 1.0163(3) 0.2478(3) 0.0380(9) Uani 0.311(2) 1 d . U P E 2
F1S2 F 0.8310(8) 1.2246(6) 0.3875(4) 0.075(3) Uani 0.311(2) 1 d G U P E 2
F2S2 F 0.9200(5) 1.1893(6) 0.2631(6) 0.091(3) Uani 0.311(2) 1 d G U P E 2
F3S2 F 0.7536(7) 1.2500(5) 0.2620(5) 0.100(2) Uani 0.311(2) 1 d G U P E 2
O1S2 O 0.6753(6) 0.9850(5) 0.1456(3) 0.051(2) Uani 0.311(2) 1 d G U P E 2
O2S2 O 0.5723(6) 1.0227(6) 0.2880(5) 0.044(2) Uani 0.311(2) 1 d G U P E 2
O3S2 O 0.7608(7) 0.9565(5) 0.2873(4) 0.058(2) Uani 0.311(2) 1 d G U P E 2
C2S C 0.8040(5) 1.1773(4) 0.2913(3) 0.062(2) Uani 0.311(2) 1 d G U P E 2
C19 C 0.7149(7) 0.6580(6) 0.5925(3) 0.103(2) Uani 1 1 d . . . . .
H19A H 0.666490 0.574229 0.548643 0.154 Uiso 1 1 calc GR . . . .
H19B H 0.746120 0.655006 0.653367 0.154 Uiso 1 1 calc GR . . . .
H19C H 0.790363 0.698594 0.566948 0.154 Uiso 1 1 calc GR . . . .
P2 P 0.7236(4) 1.0608(4) 0.2527(3) 0.0392(10) Uani 0.2300(15) 1 d . U P F 3
F11 F 0.8756(6) 1.1144(6) 0.2329(5) 0.0616(19) Uani 0.2300(15) 1 d G U P F 3
F12 F 0.5725(6) 1.0078(8) 0.2732(6) 0.036(3) Uani 0.2300(15) 1 d G U P F 3
F13 F 0.6781(8) 1.1373(8) 0.1944(5) 0.063(3) Uani 0.2300(15) 1 d G U P F 3
F14 F 0.7634(6) 1.1811(6) 0.3498(5) 0.067(2) Uani 0.2300(15) 1 d G U P F 3
F15 F 0.7684(9) 0.9854(6) 0.3125(6) 0.062(2) Uani 0.2300(15) 1 d G U P F 3
F16 F 0.6863(7) 0.9410(7) 0.1562(5) 0.046(2) Uani 0.2300(15) 1 d G U P F 3

loop_
_atom_site_aniso_label
_atom_site_aniso_U_11
_atom_site_aniso_U_22
_atom_site_aniso_U_33
_atom_site_aniso_U_23
_atom_site_aniso_U_13
_atom_site_aniso_U_12
O1 0.0227(8) 0.0363(9) 0.0222(8) 0.0059(7) 0.0033(6) 0.0125(7)
O2 0.0225(8) 0.0331(9) 0.0261(8) 0.0078(7) 0.0047(6) 0.0129(7)
N1 0.0227(10) 0.0500(13) 0.0261(10) 0.0049(9) 0.0033(8) 0.0170(9)
N2 0.0235(10) 0.0354(11) 0.0354(11) 0.0103(9) 0.0011(8) 0.0126(9)
N3 0.0323(11) 0.0419(12) 0.0271(10) 0.0108(9) 0.0106(8) 0.0202(9)
C1 0.0225(11) 0.0269(11) 0.0289(12) 0.0051(9) 0.0046(9) 0.0084(9)
C2 0.0246(11) 0.0332(12) 0.0219(11) 0.0061(9) 0.0026(9) 0.0110(9)
C3 0.0219(10) 0.0289(12) 0.0286(12) 0.0086(9) 0.0033(9) 0.0100(9)
C4 0.0212(11) 0.0326(12) 0.0231(11) 0.0007(9) 0.0004(8) 0.0116(9)
C5 0.0279(14) 0.068(2) 0.0416(17) 0.0232(15) 0.0094(12) 0.0126(14)
C6 0.0367(15) 0.077(3) 0.0380(16) 0.0054(16) 0.0058(13) 0.0362(17)
C7 0.0302(14) 0.0526(19) 0.0500(18) 0.0248(15) -0.0010(12) 0.0171(13)
C8 0.0248(13) 0.0496(18) 0.063(2) 0.0285(16) 0.0026(13) 0.0101(12)
C9 0.0485(18) 0.066(2) 0.0274(14) 0.0125(14) 0.0074(13) 0.0298(16)
C10 0.0402(15) 0.0462(17) 0.0399(16) 0.0141(13) 0.0189(13) 0.0247(13)
C11 0.0256(11) 0.0285(12) 0.0271(12) 0.0051(9) 0.0001(9) 0.0084(9)
C12 0.0297(12) 0.0357(13) 0.0340(13) 0.0044(11) -0.0017(10) 0.0137(11)
C13 0.0414(15) 0.0421(15) 0.0375(15) 0.0036(12) -0.0068(12) 0.0225(13)
C14 0.0470(16) 0.0355(14) 0.0319(14) 0.0034(11) -0.0095(12) 0.0160(12)
C15 0.0469(16) 0.0434(15) 0.0291(13) 0.0071(12) 0.0020(11) 0.0205(13)
C16 0.0344(13) 0.0405(14) 0.0276(12) 0.0087(11) 0.0032(10) 0.0156(11)
C17 0.0466(17) 0.078(2) 0.0414(17) 0.0142(18) 0.0076(15) 0.0450(18)
C18 0.069(2) 0.0485(17) 0.0297(14) 0.0042(13) -0.0107(13) 0.0291(16)
P1 0.0263(5) 0.0310(5) 0.0317(5) 0.0090(4) 0.0034(4) 0.0093(4)
F1 0.0508(17) 0.076(2) 0.0685(19) 0.0013(18) -0.0178(16) 0.0316(16)
F2 0.0434(15) 0.079(2) 0.0723(19) 0.0053(16) -0.0143(14) 0.0250(14)
F3 0.0521(17) 0.0472(16) 0.0593(17) -0.0017(13) 0.0126(14) 0.0160(13)
F4 0.090(2) 0.0602(19) 0.0601(17) 0.0251(16) 0.0309(16) 0.0017(18)
F5 0.0463(14) 0.0436(16) 0.073(2) -0.0056(13) 0.0214(14) 0.0062(12)
F6 0.078(2) 0.080(2) 0.0577(17) 0.0287(15) 0.0285(17) 0.0046(16)
C22 0.064(2) 0.076(2) 0.0284(14) 0.0171(15) 0.0155(14) 0.048(2)
C21 0.087(3) 0.084(3) 0.072(3) 0.048(2) -0.011(2) 0.013(2)
S3 0.0372(17) 0.0394(17) 0.0417(18) 0.0077(14) 0.0048(14) 0.0107(14)
F1S3 0.070(5) 0.109(6) 0.079(6) 0.030(5) 0.000(5) 0.026(5)
F2S3 0.066(5) 0.061(5) 0.091(6) 0.012(5) 0.004(5) 0.011(5)
F3S3 0.066(5) 0.102(6) 0.076(5) 0.023(5) 0.006(5) 0.011(5)
O1S3 0.062(5) 0.054(5) 0.068(5) 0.003(5) 0.037(5) 0.026(5)
O2S3 0.045(4) 0.023(4) 0.056(5) 0.002(4) 0.010(4) 0.019(3)
O3S3 0.049(6) 0.044(5) 0.071(6) 0.015(5) 0.003(5) 0.001(5)
C3S 0.052(4) 0.062(4) 0.064(4) 0.023(4) 0.007(4) 0.023(3)
N31 0.117(5) 0.135(6) 0.108(5) 0.058(4) 0.030(4) 0.087(5)
C31 0.116(6) 0.121(6) 0.088(5) 0.070(4) 0.050(4) 0.083(5)
N32 0.126(7) 0.120(7) 0.120(7) 0.059(5) 0.031(6) 0.084(6)
C32 0.114(8) 0.123(7) 0.100(7) 0.064(6) 0.040(6) 0.088(6)
C33 0.130(5) 0.133(5) 0.103(4) 0.054(3) 0.058(3) 0.081(4)
N33 0.136(8) 0.158(9) 0.093(6) 0.000(6) 0.004(6) 0.100(7)
C35 0.133(11) 0.140(8) 0.083(8) 0.018(6) 0.020(8) 0.082(9)
C36 0.109(11) 0.125(8) 0.078(9) 0.022(7) 0.038(8) 0.075(10)
S1 0.0269(10) 0.0345(10) 0.0348(12) 0.0100(9) 0.0051(8) 0.0103(8)
F1S1 0.026(2) 0.086(3) 0.068(3) 0.014(2) 0.005(2) 0.006(2)
F2S1 0.061(3) 0.067(3) 0.044(3) -0.009(3) -0.003(3) 0.001(3)
F3S1 0.061(3) 0.101(3) 0.058(2) 0.029(2) -0.004(2) 0.041(2)
O1S1 0.032(3) 0.040(3) 0.042(3) 0.003(3) 0.011(3) 0.012(3)
O2S1 0.037(2) 0.050(3) 0.049(3) -0.002(2) 0.010(2) 0.013(2)
O3S1 0.060(3) 0.067(3) 0.064(3) 0.039(3) 0.008(3) 0.024(3)
C1S 0.035(2) 0.069(3) 0.046(3) 0.009(2) 0.001(2) 0.016(2)
C20 0.083(3) 0.064(2) 0.0391(17) 0.0031(16) -0.0221(17) 0.022(2)
S2 0.0259(14) 0.0428(18) 0.0324(15) 0.0013(13) 0.0075(11) 0.0073(13)
F1S2 0.063(4) 0.072(4) 0.043(4) -0.011(4) 0.002(4) -0.004(4)
F2S2 0.050(4) 0.098(4) 0.067(4) 0.009(4) 0.015(3) -0.027(4)
F3S2 0.119(5) 0.076(4) 0.092(4) 0.040(3) 0.003(4) 0.013(4)
O1S2 0.049(3) 0.058(4) 0.028(3) 0.001(3) 0.011(3) 0.011(3)
O2S2 0.032(3) 0.048(3) 0.046(4) 0.007(3) 0.008(3) 0.014(3)
O3S2 0.052(3) 0.065(4) 0.068(4) 0.025(3) 0.006(3) 0.032(3)
C2S 0.053(3) 0.064(3) 0.049(3) 0.017(3) 0.010(3) 0.000(3)
C19 0.155(5) 0.147(5) 0.044(2) 0.017(3) -0.006(3) 0.121(5)
P2 0.035(2) 0.051(2) 0.0393(19) 0.0172(16) 0.0124(15) 0.0234(16)
F11 0.042(3) 0.068(4) 0.060(4) 0.015(3) 0.018(3) 0.009(3)
F12 0.028(4) 0.039(4) 0.037(4) 0.006(3) 0.006(3) 0.014(3)
F13 0.062(4) 0.064(4) 0.067(4) 0.035(4) 0.010(4) 0.017(4)
F14 0.050(4) 0.073(4) 0.052(4) 0.002(3) 0.007(3) 0.010(3)
F15 0.055(4) 0.070(4) 0.064(4) 0.020(3) 0.008(3) 0.030(3)
F16 0.047(4) 0.042(4) 0.042(3) 0.006(3) 0.016(3) 0.012(3)

loop_
_atom_type_symbol
_atom_type_description
_atom_type_scat_dispersion_real
_atom_type_scat_dispersion_imag
_atom_type_scat_source
C C 0.0033 0.0016 'International Tables Vol C Tables 4.2.6.8 and 6.1.1.4'
H H 0.0000 0.0000 'International Tables Vol C Tables 4.2.6.8 and 6.1.1.4'
F F 0.0171 0.0103 'International Tables Vol C Tables 4.2.6.8 and 6.1.1.4'
N N 0.0061 0.0033 'International Tables Vol C Tables 4.2.6.8 and 6.1.1.4'
O O 0.0106 0.0060 'International Tables Vol C Tables 4.2.6.8 and 6.1.1.4'
P P 0.1023 0.0942 'International Tables Vol C Tables 4.2.6.8 and 6.1.1.4'
S S 0.1246 0.1234 'International Tables Vol C Tables 4.2.6.8 and 6.1.1.4'

loop_
_exptl_crystal_face_index_h
_exptl_crystal_face_index_k
_exptl_crystal_face_index_l
_exptl_crystal_face_perp_dist
0 1 -1 0.0490
0 0 -1 0.1521
0 -1 1 0.0470
1 0 0 0.2124
-1 0 0 0.2354
-2 1 2 0.2033
2 -1 -2 0.2743
0 -1 2 0.0726
0 -1 0 0.1259
0 0 1 0.1411

loop_
_geom_angle_atom_site_label_1
_geom_angle_atom_site_label_2
_geom_angle_atom_site_label_3
_geom_angle
C1 O1 C2 107.66(18)
C1 O2 C3 107.88(17)
C4 N1 C5 122.2(2)
C4 N1 C6 123.4(3)
C5 N1 C6 114.4(3)
C4 N2 C7 123.4(2)
C4 N2 C8 123.0(2)
C8 N2 C7 113.5(2)
C3 N3 C9 119.7(2)
C3 N3 C10 120.5(2)
C9 N3 C10 117.2(2)
O1 C1 O2 111.2(2)
O1 C1 C11 124.9(2)
O2 C1 C11 123.9(2)
O1 C2 C4 118.4(2)
C3 C2 O1 106.45(19)
C3 C2 C4 134.9(2)
N3 C3 O2 117.5(2)
N3 C3 C2 135.7(2)
C2 C3 O2 106.7(2)
N1 C4 C2 118.3(2)
N2 C4 N1 123.6(2)
N2 C4 C2 118.0(2)
N1 C5 H5A 106(2)
N1 C5 H5B 109(2)
N1 C5 H5C 104(2)
H5A C5 H5B 112(3)
H5A C5 H5C 113(3)
H5B C5 H5C 111(3)
N1 C6 H6A 112(2)
N1 C6 H6B 113(2)
N1 C6 H6C 105(2)
H6A C6 H6B 103(3)
H6A C6 H6C 107(3)
H6B C6 H6C 117(3)
N2 C7 H7A 107(2)
N2 C7 H7B 108(2)
N2 C7 H7C 108(2)
H7A C7 H7B 118(3)
H7A C7 H7C 109(3)
H7B C7 H7C 106(3)
N2 C8 H8A 109(2)
N2 C8 H8B 109(2)
N2 C8 H8C 111(3)
H8A C8 H8B 112(3)
H8A C8 H8C 112(3)
H8B C8 H8C 104(3)
N3 C9 H9A 113(2)
N3 C9 H9B 108(4)
N3 C9 H9C 104(3)
H9A C9 H9B 114(4)
H9A C9 H9C 113(4)
H9B C9 H9C 105(4)
N3 C10 H10A 110(2)
N3 C10 H10B 108(2)
N3 C10 H10C 107(2)
H10A C10 H10B 112(3)
H10A C10 H10C 107(3)
H10B C10 H10C 113(3)
C12 C11 C1 120.4(2)
C12 C11 C16 120.3(2)
C16 C11 C1 119.3(2)
C11 C12 C17 124.3(2)
C13 C12 C11 117.8(2)
C13 C12 C17 117.9(2)
C12 C13 H13 116(2)
C14 C13 C12 123.2(3)
C14 C13 H13 121(2)
C13 C14 C15 117.7(2)
C13 C14 C18 122.9(3)
C15 C14 C18 119.4(3)
C14 C15 H15 121.8(18)
C16 C15 C14 122.6(3)
C16 C15 H15 115.5(18)
C11 C16 C22 124.0(2)
C15 C16 C11 118.3(2)
C15 C16 C22 117.7(2)
C12 C17 H17A 115(2)
C12 C17 H17B 115(2)
C12 C17 H17C 111(2)
H17A C17 H17B 102(3)
H17A C17 H17C 110(3)
H17B C17 H17C 104(3)
C14 C18 C21 109.3(3)
C20 C18 C14 108.5(3)
C20 C18 C21 105.7(3)
C19 C18 C14 112.8(3)
C19 C18 C21 108.8(4)
C19 C18 C20 111.4(4)
F2 P1 F1 179.6
F3 P1 F1 90.5
F3 P1 F2 89.7
F3 P1 F4 89.4
F3 P1 F5 179.1
F3 P1 F6 91.1
F4 P1 F1 89.1
F4 P1 F2 90.6
F5 P1 F1 89.9
F5 P1 F2 89.9
F5 P1 F4 89.9
F5 P1 F6 89.7
F6 P1 F1 90.0
F6 P1 F2 90.3
F6 P1 F4 179.1
C16 C22 H22A 112.7(19)
C16 C22 H22B 108(2)
C16 C22 H22C 108(2)
H22A C22 H22B 113(3)
H22A C22 H22C 109(3)
H22B C22 H22C 105(3)
C18 C21 H21A 109.5
C18 C21 H21B 109.5
C18 C21 H21C 109.5
H21A C21 H21B 109.5
H21A C21 H21C 109.5
H21B C21 H21C 109.5
O1S3 S3 O2S3 115.9
O1S3 S3 C3S 102.6
O2S3 S3 C3S 102.9
O3S3 S3 O1S3 115.0
O3S3 S3 O2S3 115.0
O3S3 S3 C3S 102.7
F1S3 C3S S3 111.8
F2S3 C3S S3 111.4
F2S3 C3S F1S3 106.4
F2S3 C3S F3S3 108.7
F3S3 C3S S3 111.8
F3S3 C3S F1S3 106.5
N31 C31 C33 171.6(14)
N32 C32 C33 179(2)
C31 C33 H33D 109.5
C31 C33 H33E 109.5
C31 C33 H33F 109.5
C32 C33 H33A 109.5
C32 C33 H33B 109.5
C32 C33 H33C 109.5
H33D C33 H33E 109.5
H33D C33 H33F 109.5
H33E C33 H33F 109.5
H33A C33 H33B 109.5
H33A C33 H33C 109.5
H33B C33 H33C 109.5
N33 C35 C36 156.8(19)
C35 C36 H36A 109.5
C35 C36 H36B 109.5
C35 C36 H36C 109.5
H36A C36 H36B 109.5
H36A C36 H36C 109.5
H36B C36 H36C 109.5
O1S1 S1 O2S1 115.8
O1S1 S1 C1S 102.7
O2S1 S1 C1S 103.0
O3S1 S1 O1S1 115.0
O3S1 S1 O2S1 114.9
O3S1 S1 C1S 102.7
F1S1 C1S S1 111.8
F2S1 C1S S1 111.5
F2S1 C1S F1S1 106.3
F2S1 C1S F3S1 108.7
F3S1 C1S S1 111.7
F3S1 C1S F1S1 106.5
C18 C20 H20A 109.5
C18 C20 H20B 109.5
C18 C20 H20C 109.5
H20A C20 H20B 109.5
H20A C20 H20C 109.5
H20B C20 H20C 109.5
O1S2 S2 O2S2 115.8
O1S2 S2 C2S 102.6
O2S2 S2 C2S 103.0
O3S2 S2 O1S2 115.1
O3S2 S2 O2S2 114.9
O3S2 S2 C2S 102.6
F1S2 C2S S2 111.8
F2S2 C2S S2 111.6
F2S2 C2S F1S2 106.3
F2S2 C2S F3S2 108.7
F3S2 C2S S2 111.6
F3S2 C2S F1S2 106.6
C18 C19 H19A 109.5
C18 C19 H19B 109.5
C18 C19 H19C 109.5
H19A C19 H19B 109.5
H19A C19 H19C 109.5
H19B C19 H19C 109.5
F12 P2 F11 179.6
F13 P2 F11 90.5
F13 P2 F12 89.7
F13 P2 F14 89.3
F13 P2 F15 179.1
F13 P2 F16 91.2
F14 P2 F11 89.2
F14 P2 F12 90.4
F15 P2 F11 89.9
F15 P2 F12 89.9
F15 P2 F14 89.9
F15 P2 F16 89.6
F16 P2 F11 90.0
F16 P2 F12 90.3
F16 P2 F14 179.1

loop_
_geom_bond_atom_site_label_1
_geom_bond_atom_site_label_2
_geom_bond_distance
O1 C1 1.303(3)
O1 C2 1.409(3)
O2 C1 1.321(3)
O2 C3 1.390(3)
N1 C4 1.330(3)
N1 C5 1.456(4)
N1 C6 1.471(4)
N2 C4 1.323(3)
N2 C7 1.474(3)
N2 C8 1.463(4)
N3 C3 1.319(3)
N3 C9 1.464(4)
N3 C10 1.465(3)
C1 C11 1.429(3)
C2 C3 1.365(3)
C2 C4 1.444(3)
C5 H5A 0.95(4)
C5 H5B 0.91(4)
C5 H5C 0.98(4)
C6 H6A 0.96(4)
C6 H6B 0.98(4)
C6 H6C 0.93(4)
C7 H7A 0.96(4)
C7 H7B 0.92(4)
C7 H7C 0.94(4)
C8 H8A 0.93(4)
C8 H8B 0.98(4)
C8 H8C 0.98(5)
C9 H9A 0.84(4)
C9 H9B 0.89(6)
C9 H9C 1.02(5)
C10 H10A 0.92(4)
C10 H10B 0.92(4)
C10 H10C 0.97(4)
C11 C12 1.418(3)
C11 C16 1.425(4)
C12 C13 1.392(4)
C12 C17 1.502(4)
C13 H13 0.92(4)
C13 C14 1.385(4)
C14 C15 1.394(4)
C14 C18 1.540(4)
C15 H15 1.00(3)
C15 C16 1.385(4)
C16 C22 1.508(4)
C17 H17A 0.98(4)
C17 H17B 0.91(4)
C17 H17C 0.89(4)
C18 C21 1.553(6)
C18 C20 1.522(5)
C18 C19 1.493(5)
P1 F1 1.6097(15)
P1 F2 1.6015(15)
P1 F3 1.5867(15)
P1 F4 1.5985(15)
P1 F5 1.5876(15)
P1 F6 1.5931(15)
C22 H22A 1.01(4)
C22 H22B 0.95(4)
C22 H22C 1.00(4)
C21 H21A 0.9600
C21 H21B 0.9600
C21 H21C 0.9600
S3 O1S3 1.411(5)
S3 O2S3 1.421(5)
S3 O3S3 1.402(5)
S3 C3S 1.772(7)
F1S3 C3S 1.322(5)
F2S3 C3S 1.294(5)
F3S3 C3S 1.315(5)
N31 C31 1.146(12)
C31 C33 1.359(12)
N32 C32 1.03(2)
C32 C33 1.73(3)
C33 H33D 0.9600
C33 H33E 0.9600
C33 H33F 0.9600
C33 H33A 0.9600
C33 H33B 0.9600
C33 H33C 0.9600
N33 C35 1.12(3)
C35 C36 1.379(16)
C36 H36A 0.9600
C36 H36B 0.9600
C36 H36C 0.9600
S1 O1S1 1.4372(18)
S1 O2S1 1.4483(18)
S1 O3S1 1.4281(17)
S1 C1S 1.805(2)
F1S1 C1S 1.3458(16)
F2S1 C1S 1.3205(16)
F3S1 C1S 1.3383(16)
C20 H20A 0.9600
C20 H20B 0.9600
C20 H20C 0.9600
S2 O1S2 1.432(3)
S2 O2S2 1.443(3)
S2 O3S2 1.423(3)
S2 C2S 1.797(4)
F1S2 C2S 1.339(3)
F2S2 C2S 1.315(3)
F3S2 C2S 1.332(3)
C19 H19A 0.9600
C19 H19B 0.9600
C19 H19C 0.9600
P2 F11 1.623(4)
P2 F12 1.617(4)
P2 F13 1.605(4)
P2 F14 1.614(4)
P2 F15 1.606(4)
P2 F16 1.608(4)

loop_
_geom_torsion_atom_site_label_1
_geom_torsion_atom_site_label_2
_geom_torsion_atom_site_label_3
_geom_torsion_atom_site_label_4
_geom_torsion
O1 C1 C11 C12 174.6(2)
O1 C1 C11 C16 -5.2(4)
O1 C2 C3 O2 -2.8(2)
O1 C2 C3 N3 173.9(3)
O1 C2 C4 N1 -45.5(3)
O1 C2 C4 N2 133.8(2)
O2 C1 C11 C12 -3.9(4)
O2 C1 C11 C16 176.3(2)
C1 O1 C2 C3 3.2(3)
C1 O1 C2 C4 -171.7(2)
C1 O2 C3 N3 -175.9(2)
C1 O2 C3 C2 1.5(2)
C1 C11 C12 C13 -177.6(2)
C1 C11 C12 C17 2.8(4)
C1 C11 C16 C15 177.3(2)
C1 C11 C16 C22 -4.5(4)
C2 O1 C1 O2 -2.3(3)
C2 O1 C1 C11 179.0(2)
C3 O2 C1 O1 0.5(3)
C3 O2 C1 C11 179.2(2)
C3 C2 C4 N1 141.4(3)
C3 C2 C4 N2 -39.3(4)
C4 C2 C3 O2 170.8(3)
C4 C2 C3 N3 -12.4(5)
C5 N1 C4 N2 154.7(3)
C5 N1 C4 C2 -26.0(3)
C6 N1 C4 N2 -24.5(4)
C6 N1 C4 C2 154.8(2)
C7 N2 C4 N1 -29.2(4)
C7 N2 C4 C2 151.5(3)
C8 N2 C4 N1 153.3(3)
C8 N2 C4 C2 -26.0(4)
C9 N3 C3 O2 152.9(3)
C9 N3 C3 C2 -23.7(5)
C10 N3 C3 O2 -8.4(4)
C10 N3 C3 C2 175.0(3)
C11 C12 C13 C14 0.0(4)
C12 C11 C16 C15 -2.5(4)
C12 C11 C16 C22 175.7(3)
C12 C13 C14 C15 -1.8(5)
C12 C13 C14 C18 179.6(3)
C13 C14 C15 C16 1.5(5)
C13 C14 C18 C21 -129.3(4)
C13 C14 C18 C20 115.9(4)
C13 C14 C18 C19 -8.0(5)
C14 C15 C16 C11 0.7(4)
C14 C15 C16 C22 -177.7(3)
C15 C14 C18 C21 52.1(4)
C15 C14 C18 C20 -62.7(4)
C15 C14 C18 C19 173.4(4)
C16 C11 C12 C13 2.2(4)
C16 C11 C12 C17 -177.4(3)
C17 C12 C13 C14 179.7(3)
C18 C14 C15 C16 -179.9(3)
O1S3 S3 C3S F1S3 -179.8
O1S3 S3 C3S F2S3 -60.9
O1S3 S3 C3S F3S3 60.9
O2S3 S3 C3S F1S3 59.6
O2S3 S3 C3S F2S3 178.5
O2S3 S3 C3S F3S3 -59.7
O3S3 S3 C3S F1S3 -60.1
O3S3 S3 C3S F2S3 58.8
O3S3 S3 C3S F3S3 -179.4
O1S1 S1 C1S F1S1 -179.8
O1S1 S1 C1S F2S1 -60.9
O1S1 S1 C1S F3S1 60.9
O2S1 S1 C1S F1S1 59.6
O2S1 S1 C1S F2S1 178.5
O2S1 S1 C1S F3S1 -59.7
O3S1 S1 C1S F1S1 -60.1
O3S1 S1 C1S F2S1 58.8
O3S1 S1 C1S F3S1 -179.4
O1S2 S2 C2S F1S2 -179.8
O1S2 S2 C2S F2S2 -60.9
O1S2 S2 C2S F3S2 60.9
O2S2 S2 C2S F1S2 59.6
O2S2 S2 C2S F2S2 178.5
O2S2 S2 C2S F3S2 -59.7
O3S2 S2 C2S F1S2 -60.1
O3S2 S2 C2S F2S2 58.8
O3S2 S2 C2S F3S2 -179.4

loop_
_exptl_oxdiff_crystal_face_indexfrac_h
_exptl_oxdiff_crystal_face_indexfrac_k
_exptl_oxdiff_crystal_face_indexfrac_l
_exptl_oxdiff_crystal_face_x
_exptl_oxdiff_crystal_face_y
_exptl_oxdiff_crystal_face_z
-0.0008 0.9997 -1.0004 0.0369 -0.0578 -0.0005
0.0000 0.0003 -1.0010 -0.0157 -0.0347 -0.0340
0.0008 -0.9997 1.0004 -0.0369 0.0578 0.0005
1.0003 0.0005 0.0014 -0.0191 -0.0320 0.0608
-1.0003 -0.0005 -0.0014 0.0191 0.0320 -0.0608
-2.0015 0.9980 1.9999 0.1223 0.1101 -0.0200
2.0015 -0.9980 -1.9999 -0.1223 -0.1101 0.0200
0.0007 -1.0000 2.0014 -0.0211 0.0924 0.0345
0.0008 -0.9994 -0.0007 -0.0526 0.0231 -0.0335
-0.0000 -0.0003 1.0010 0.0157 0.0347 0.0340
